data_4066013
loop_
_publ_author_name
'Drinkel, Emma'
'Brice\~no, Alexander'
'Dorta, Reto'
'Dorta, Romano'

_publ_section_title
;
 Hemilabile P-Alkene Ligands in Chiral Rhodium and Copper Complexes:
 Catalytic Asymmetric 1,4 Additions to Enones. 2&#x2020;,(1)
;
_journal_issue 11
_journal_name_full Organometallics
_journal_page_first 2503
_journal_paper_doi 10.1021/om100248u
_journal_volume 29
_journal_year 2010
_chemical_absolute_configuration ad
_chemical_formula_moiety 'C38 H34 N4 O4 P2 Rh, B F4, C H2 Cl2'
_chemical_formula_sum 'C39 H36 B Cl2 F4 N4 O4 P2 Rh'
_chemical_formula_weight 947.28
_chemical_name_systematic
; 
 ? 
;
_space_group_IT_number 4
_symmetry_cell_setting monoclinic
_symmetry_space_group_name_Hall 'P 2yb'
_symmetry_space_group_name_H-M 'P 1 21 1'
_atom_sites_solution_hydrogens geom
_atom_sites_solution_primary direct
_atom_sites_solution_secondary difmap
_audit_creation_method SHELXL-97
_cell_angle_alpha 90.00
_cell_angle_beta 92.392(7)
_cell_angle_gamma 90.00
_cell_formula_units_Z 2
_cell_length_a 12.926(4)
_cell_length_b 12.530(3)
_cell_length_c 13.177(3)
_cell_measurement_reflns_used 3250
_cell_measurement_temperature 293(2)
_cell_measurement_theta_max 27.53
_cell_measurement_theta_min 1.54
_cell_volume 2132.3(10)
_computing_cell_refinement 'CrystalClear (Rigaku, 2002)'
_computing_data_collection 'CrystalClear (Rigaku, 2002)'
_computing_data_reduction 'CrystalStructure (Rigaku/MSC, 2004)'
_computing_molecular_graphics
;
SHELXLTL-NT (Bruker, 1998)
;
_computing_publication_material
; 
SHELXLTL-NT (Bruker, 1998) and PLATON (Spek, 2003).
;
_computing_structure_refinement 'SHELXLTL-NT (Bruker, 1998)'
_computing_structure_solution 'SHELXLTL-NT (Bruker, 1998)'
_diffrn_ambient_temperature 293(2)
_diffrn_detector_area_resol_mean 14.6306
_diffrn_measured_fraction_theta_full 0.987
_diffrn_measured_fraction_theta_max 0.850
_diffrn_measurement_device
;
Mercury (2x2 bin mode)
;
_diffrn_measurement_device_type 'Rigaku AFC7S Mercury'
_diffrn_measurement_method '\w '
_diffrn_radiation_detector CCD
_diffrn_radiation_monochromator graphite
_diffrn_radiation_source 'normal-focus sealed tube'
_diffrn_radiation_type MoK\a
_diffrn_radiation_wavelength 0.71070
_diffrn_reflns_av_R_equivalents 0.0742
_diffrn_reflns_av_sigmaI/netI 0.0791
_diffrn_reflns_limit_h_max 14
_diffrn_reflns_limit_h_min -14
_diffrn_reflns_limit_k_max 16
_diffrn_reflns_limit_k_min -16
_diffrn_reflns_limit_l_max 16
_diffrn_reflns_limit_l_min -15
_diffrn_reflns_number 24255
_diffrn_reflns_theta_full 25.00
_diffrn_reflns_theta_max 27.59
_diffrn_reflns_theta_min 1.55
_diffrn_standards_decay_% 0
_diffrn_standards_interval_count 0
_diffrn_standards_interval_time 0
_diffrn_standards_number 0
_exptl_absorpt_coefficient_mu 0.662
_exptl_absorpt_correction_T_max 0.907
_exptl_absorpt_correction_T_min 0.850
_exptl_absorpt_correction_type multi-scan
_exptl_absorpt_process_details 'Jacobson, R. (1998) Private communication'
_exptl_crystal_colour red
_exptl_crystal_density_diffrn 1.475
_exptl_crystal_density_method 'not measured'
_exptl_crystal_description prism
_exptl_crystal_F_000 960
_exptl_crystal_size_max 0.32
_exptl_crystal_size_mid 0.20
_exptl_crystal_size_min 0.14
_refine_diff_density_max 0.795
_refine_diff_density_min -0.647
_refine_diff_density_rms 0.093
_refine_ls_abs_structure_details 'Flack H D (1983), Acta Cryst. A39, 876-881'
_refine_ls_abs_structure_Flack -0.08(5)
_refine_ls_extinction_coef 0.0067(8)
_refine_ls_extinction_expression Fc^*^=kFc[1+0.001xFc^2^\l^3^/sin(2\q)]^-1/4^
_refine_ls_extinction_method SHELXL
_refine_ls_goodness_of_fit_ref 1.061
_refine_ls_hydrogen_treatment constr
_refine_ls_matrix_type full
_refine_ls_number_parameters 580
_refine_ls_number_reflns 8056
_refine_ls_number_restraints 214
_refine_ls_restrained_S_all 1.065
_refine_ls_R_factor_all 0.1060
_refine_ls_R_factor_gt 0.0674
_refine_ls_shift/su_max 0.000
_refine_ls_shift/su_mean 0.000
_refine_ls_structure_factor_coef Fsqd
_refine_ls_weighting_details 'calc w=1/[\s^2^(Fo^2^)+(0.0761P)^2^+3.7115P] where P=(Fo^2^+2Fc^2^)/3'
_refine_ls_weighting_scheme calc
_refine_ls_wR_factor_gt 0.1554
_refine_ls_wR_factor_ref 0.1907
_reflns_number_gt 5464
_reflns_number_total 8056
_reflns_threshold_expression >2sigma(I)
_cod_data_source_file om100248u_si_014.cif
_cod_data_source_block shelxle
_cod_depositor_comments
;
The following automatic conversions were performed:

'_symmetry_cell_setting' value 'Monoclinic' changed to 'monoclinic'
according to /home/saulius/struct/CIF-dictionaries/cif_core.dic
dictionary named 'cif_core.dic' version 2.4.1 from 2010-06-29.

Automatic conversion script
Id: cif_fix_values 1715 2011-07-08 13:25:40Z adriana 
;
_cod_original_cell_volume 2132.2(10)
_cod_original_sg_symbol_H-M P21
_cod_database_code 4066013

loop_
_symmetry_equiv_pos_as_xyz
'x, y, z'
'-x, y+1/2, -z'

loop_
_atom_site_label
_atom_site_type_symbol
_atom_site_fract_x
_atom_site_fract_y
_atom_site_fract_z
_atom_site_U_iso_or_equiv
_atom_site_adp_type
_atom_site_occupancy
_atom_site_symmetry_multiplicity
_atom_site_calc_flag
_atom_site_refinement_flags
_atom_site_disorder_assembly
_atom_site_disorder_group
Rh1 Rh 0.24246(5) 0.1718(4) 0.81249(4) 0.0549(2) Uani 1 1 d . . .
P1 P 0.09136(17) 0.1019(4) 0.84003(17) 0.0525(6) Uani 1 1 d . . .
P2 P 0.21225(14) 0.1733(5) 0.64816(14) 0.0533(5) Uani 1 1 d . . .
C11 C 0.2775(7) -0.0313(9) 0.9444(7) 0.061(2) Uani 1 1 d . . .
B1 B 0.6537(6) -0.0121(6) 0.9397(6) 0.096(3) Uani 1 1 d DU . .
F1 F 0.6125(10) -0.1077(7) 0.9598(9) 0.100(3) Uani 0.726(11) 1 d PDU A 1
F2 F 0.7396(10) 0.0043(12) 0.9983(14) 0.115(4) Uani 0.726(11) 1 d PDU A 1
F3 F 0.6846(9) -0.0117(12) 0.8438(7) 0.129(4) Uani 0.726(11) 1 d PDU A 1
F4 F 0.5840(9) 0.0672(8) 0.9413(11) 0.124(4) Uani 0.726(11) 1 d PDU A 1
F1A F 0.608(3) -0.1021(17) 0.907(3) 0.111(6) Uani 0.274(11) 1 d PDU A 2
F2A F 0.740(2) -0.043(3) 0.992(4) 0.109(6) Uani 0.274(11) 1 d PDU A 2
F3A F 0.665(3) 0.0786(18) 0.887(3) 0.130(6) Uani 0.274(11) 1 d PDU A 2
F4A F 0.598(2) 0.016(2) 1.0187(16) 0.111(6) Uani 0.274(11) 1 d PDU A 2
O1 O 0.0352(5) 0.0187(7) 0.7571(5) 0.0641(16) Uani 1 1 d . . .
N1 N -0.0083(5) 0.1816(9) 0.8508(5) 0.0576(17) Uani 1 1 d . . .
C1 C -0.1028(8) 0.1331(10) 0.8056(9) 0.086(4) Uani 1 1 d . . .
H1A H -0.1483 0.1084 0.8584 0.104 Uiso 1 1 calc R . .
C2 C -0.1539(12) 0.2239(14) 0.7432(14) 0.142(7) Uani 1 1 d . . .
H2A H -0.1513 0.2082 0.6713 0.170 Uiso 1 1 calc R . .
H2B H -0.2259 0.2311 0.7600 0.170 Uiso 1 1 calc R . .
C3 C -0.1017(13) 0.3174(16) 0.7651(17) 0.149(9) Uani 1 1 d . . .
H3A H -0.1468 0.3652 0.8006 0.178 Uiso 1 1 calc R . .
H3B H -0.0840 0.3516 0.7021 0.178 Uiso 1 1 calc R . .
C4 C -0.0055(9) 0.2991(10) 0.8286(9) 0.081(3) Uani 1 1 d . . .
H4A H -0.0059 0.3406 0.8908 0.097 Uiso 1 1 calc R . .
H4B H 0.0555 0.3177 0.7919 0.097 Uiso 1 1 calc R . .
C5 C -0.0698(9) 0.0425(10) 0.7416(9) 0.072(3) Uani 1 1 d . . .
C6 C 0.1717(7) -0.0569(8) 0.9454(6) 0.053(2) Uani 1 1 d . . .
C7 C 0.1377(8) -0.1620(9) 0.9385(7) 0.065(2) Uani 1 1 d . . .
H7 H 0.0673 -0.1775 0.9351 0.078 Uiso 1 1 calc R . .
C8 C 0.2114(9) -0.2445(9) 0.9367(9) 0.080(3) Uani 1 1 d . . .
H8 H 0.1897 -0.3153 0.9346 0.097 Uiso 1 1 calc R . .
C9 C 0.3148(10) -0.2209(10) 0.9381(10) 0.087(3) Uani 1 1 d . . .
H9 H 0.3635 -0.2754 0.9372 0.104 Uiso 1 1 calc R . .
C10 C 0.3454(9) -0.1183(11) 0.9409(10) 0.088(4) Uani 1 1 d . . .
H10 H 0.4160 -0.1042 0.9406 0.106 Uiso 1 1 calc R . .
C12 C 0.3158(7) 0.0782(9) 0.9494(7) 0.059(2) Uani 1 1 d . . .
H12 H 0.3916 0.0812 0.9511 0.071 Uiso 1 1 calc R . .
C13 C 0.2728(6) 0.1685(13) 0.9922(5) 0.0568(18) Uani 1 1 d . . .
H13 H 0.3248 0.2205 1.0165 0.068 Uiso 1 1 calc R . .
C14 C 0.1810(6) 0.1648(12) 1.0549(6) 0.064(2) Uani 1 1 d . . .
C15 C 0.1805(9) 0.2297(10) 1.1417(8) 0.078(3) Uani 1 1 d . . .
H15 H 0.2329 0.2795 1.1539 0.094 Uiso 1 1 calc R . .
C16 C 0.1003(10) 0.2190(11) 1.2102(9) 0.087(4) Uani 1 1 d . . .
H16 H 0.0991 0.2617 1.2679 0.104 Uiso 1 1 calc R . .
C17 C 0.0241(9) 0.1448(9) 1.1909(8) 0.074(3) Uani 1 1 d . . .
H17 H -0.0276 0.1373 1.2374 0.089 Uiso 1 1 calc R . .
C18 C 0.0205(8) 0.0825(9) 1.1079(7) 0.065(2) Uani 1 1 d . . .
H18 H -0.0338 0.0348 1.0965 0.078 Uiso 1 1 calc R . .
C19 C 0.0992(7) 0.0903(8) 1.0390(7) 0.056(2) Uani 1 1 d . . .
C20 C 0.1457(9) 0.0613(11) 0.4972(8) 0.087(3) Uani 1 1 d . . .
H20 H 0.1808 0.0694 0.4332 0.104 Uiso 1 1 calc R . .
C21 C 0.0932(12) -0.0491(12) 0.5011(12) 0.115(5) Uani 1 1 d . . .
H21A H 0.0330 -0.0477 0.5426 0.138 Uiso 1 1 calc R . .
H21B H 0.0730 -0.0746 0.4336 0.138 Uiso 1 1 calc R . .
C22 C 0.1784(16) -0.1152(14) 0.5486(17) 0.154(7) Uani 1 1 d . . .
H22A H 0.2197 -0.1463 0.4964 0.184 Uiso 1 1 calc R . .
H22B H 0.1495 -0.1726 0.5879 0.184 Uiso 1 1 calc R . .
C23 C 0.2443(13) -0.0446(12) 0.6162(13) 0.107(5) Uani 1 1 d . . .
H23A H 0.2274 -0.0538 0.6867 0.129 Uiso 1 1 calc R . .
H23B H 0.3172 -0.0606 0.6094 0.129 Uiso 1 1 calc R . .
C24 C 0.0708(7) 0.1544(12) 0.5109(7) 0.073(3) Uani 1 1 d . . .
C25 C 0.3966(7) 0.2221(11) 0.5948(8) 0.082(3) Uani 1 1 d U . .
C26 C 0.4417(8) 0.1917(14) 0.5055(8) 0.103(3) Uani 1 1 d U . .
H26 H 0.4089 0.2053 0.4427 0.123 Uiso 1 1 calc R . .
C27 C 0.5393(9) 0.1392(13) 0.5124(10) 0.121(4) Uani 1 1 d U . .
H27 H 0.5682 0.1144 0.4534 0.145 Uiso 1 1 calc R . .
C28 C 0.5905(10) 0.1248(13) 0.6016(11) 0.123(4) Uani 1 1 d U . .
H28 H 0.6562 0.0946 0.6039 0.148 Uiso 1 1 calc R . .
C29 C 0.5459(8) 0.1545(14) 0.6890(9) 0.102(3) Uani 1 1 d U . .
H29 H 0.5805 0.1393 0.7507 0.122 Uiso 1 1 calc R . .
C30 C 0.4504(7) 0.2068(10) 0.6901(8) 0.077(3) Uani 1 1 d U . .
C31 C 0.4080(6) 0.2424(9) 0.7847(7) 0.061(2) Uani 1 1 d . . .
H31 H 0.4564 0.2319 0.8431 0.074 Uiso 1 1 calc R . .
C32 C 0.3405(8) 0.3262(9) 0.7989(6) 0.063(3) Uani 1 1 d . . .
H32 H 0.3531 0.3618 0.8645 0.075 Uiso 1 1 calc R . .
C33 C 0.2962(7) 0.3995(9) 0.7199(7) 0.060(2) Uani 1 1 d . . .
C34 C 0.2743(8) 0.5037(10) 0.7494(9) 0.080(3) Uani 1 1 d . . .
H34 H 0.2858 0.5254 0.8164 0.096 Uiso 1 1 calc R . .
C35 C 0.2345(9) 0.5752(11) 0.6752(12) 0.095(4) Uani 1 1 d . . .
H35 H 0.2210 0.6453 0.6937 0.114 Uiso 1 1 calc R . .
C36 C 0.2153(9) 0.5449(12) 0.5777(11) 0.087(3) Uani 1 1 d . . .
H36 H 0.1876 0.5936 0.5307 0.105 Uiso 1 1 calc R . .
C37 C 0.2367(8) 0.4414(12) 0.5473(9) 0.076(3) Uani 1 1 d . . .
H37 H 0.2243 0.4197 0.4804 0.091 Uiso 1 1 calc R . .
C38 C 0.2771(7) 0.3715(10) 0.6201(8) 0.060(3) Uani 1 1 d . . .
O2 O -0.1218(6) -0.0108(9) 0.6816(6) 0.104(3) Uani 1 1 d . . .
N2 N 0.0927(5) 0.0262(7) 0.9474(5) 0.0515(17) Uani 1 1 d . . .
O3 O 0.0994(4) 0.2099(7) 0.5981(4) 0.0640(19) Uani 1 1 d . . .
N3 N 0.2209(7) 0.0632(8) 0.5820(6) 0.070(2) Uani 1 1 d . . .
O4 O -0.0029(5) 0.1770(11) 0.4588(5) 0.099(2) Uani 1 1 d . . .
N4 N 0.2909(6) 0.2601(7) 0.5867(5) 0.0575(19) Uani 1 1 d . . .
C1S C 0.439(3) 0.028(2) 1.187(5) 0.252(8) Uani 0.479(14) 1 d PDU B 1
H1SA H 0.4300 0.0184 1.1142 0.302 Uiso 0.479(14) 1 calc PR B 1
H1SB H 0.4980 -0.0146 1.2105 0.302 Uiso 0.479(14) 1 calc PR B 1
Cl1 Cl 0.4650(13) 0.159(2) 1.2119(12) 0.193(5) Uani 0.479(14) 1 d PDU B 1
Cl2 Cl 0.3314(14) -0.015(2) 1.2443(17) 0.254(6) Uani 0.479(14) 1 d PDU B 1
C1SA C 0.435(5) 0.0068(16) 1.232(3) 0.261(7) Uani 0.521(14) 1 d PDU B 2
H1SC H 0.5065 -0.0166 1.2277 0.313 Uiso 0.521(14) 1 calc PR B 2
H1SD H 0.3989 -0.0131 1.1686 0.313 Uiso 0.521(14) 1 calc PR B 2
Cl1A Cl 0.434(2) 0.1420(15) 1.243(2) 0.266(7) Uani 0.521(14) 1 d PDU B 2
Cl2A Cl 0.3805(14) -0.0581(14) 1.3291(17) 0.256(6) Uani 0.521(14) 1 d PDU B 2

loop_
_atom_site_aniso_label
_atom_site_aniso_U_11
_atom_site_aniso_U_22
_atom_site_aniso_U_33
_atom_site_aniso_U_23
_atom_site_aniso_U_13
_atom_site_aniso_U_12
Rh1 0.0456(3) 0.0662(4) 0.0524(3) 0.0029(5) -0.0038(2) -0.0084(4)
P1 0.0435(12) 0.0581(13) 0.0556(12) 0.0007(11) -0.0033(9) -0.0047(10)
P2 0.0449(10) 0.0636(12) 0.0510(10) -0.0067(19) -0.0009(8) -0.0008(17)
C11 0.043(5) 0.072(6) 0.069(6) 0.010(5) -0.011(4) -0.008(4)
B1 0.092(6) 0.093(6) 0.102(6) 0.010(6) -0.007(5) 0.006(5)
F1 0.094(6) 0.087(5) 0.115(8) 0.013(6) -0.026(6) 0.005(5)
F2 0.096(6) 0.125(10) 0.122(7) -0.018(9) -0.018(5) -0.022(6)
F3 0.131(8) 0.155(10) 0.099(6) 0.014(6) 0.005(5) 0.009(7)
F4 0.115(7) 0.098(6) 0.160(9) 0.002(6) 0.004(6) 0.021(5)
F1A 0.093(11) 0.109(10) 0.130(15) -0.024(10) -0.025(12) 0.014(10)
F2A 0.091(10) 0.116(15) 0.118(12) 0.003(13) -0.017(9) -0.003(11)
F3A 0.134(12) 0.123(10) 0.134(11) 0.034(9) 0.012(10) 0.009(10)
F4A 0.114(11) 0.105(12) 0.113(12) 0.001(9) 0.008(9) 0.012(11)
O1 0.051(4) 0.074(4) 0.066(4) -0.012(3) -0.004(3) -0.004(3)
N1 0.046(4) 0.057(4) 0.069(4) -0.008(5) -0.002(3) 0.000(4)
C1 0.048(6) 0.109(11) 0.101(8) -0.014(7) -0.004(5) -0.002(5)
C2 0.091(11) 0.137(14) 0.190(16) -0.030(11) -0.078(11) 0.052(10)
C3 0.088(12) 0.125(14) 0.23(2) 0.085(15) -0.026(13) 0.021(11)
C4 0.076(8) 0.077(7) 0.089(8) 0.017(6) 0.017(6) 0.004(6)
C5 0.065(7) 0.083(8) 0.068(6) 0.007(6) -0.011(5) -0.024(6)
C6 0.053(5) 0.044(5) 0.061(5) 0.002(4) 0.001(4) 0.005(4)
C7 0.064(6) 0.063(6) 0.069(6) 0.006(5) 0.010(5) 0.000(5)
C8 0.088(9) 0.054(6) 0.100(8) 0.009(6) 0.001(6) 0.003(6)
C9 0.078(9) 0.060(7) 0.123(10) -0.002(6) -0.001(7) 0.025(6)
C10 0.061(7) 0.097(9) 0.107(9) 0.020(7) 0.012(6) 0.035(7)
C12 0.045(5) 0.074(6) 0.058(5) 0.012(5) -0.010(4) -0.005(4)
C13 0.058(5) 0.067(5) 0.045(4) -0.006(7) -0.007(3) -0.003(7)
C14 0.063(5) 0.067(5) 0.059(4) -0.002(7) -0.013(4) -0.005(7)
C15 0.080(7) 0.081(7) 0.072(7) 0.002(6) -0.022(6) -0.008(6)
C16 0.110(10) 0.090(8) 0.061(6) 0.001(6) 0.005(6) 0.014(8)
C17 0.084(7) 0.069(8) 0.071(6) 0.007(5) 0.021(5) 0.013(6)
C18 0.062(6) 0.059(6) 0.074(6) 0.006(5) 0.017(5) 0.005(5)
C19 0.052(5) 0.055(5) 0.061(5) 0.000(4) 0.000(4) -0.003(4)
C20 0.077(8) 0.119(10) 0.063(6) -0.016(6) -0.018(5) -0.014(7)
C21 0.104(11) 0.103(10) 0.134(12) -0.044(9) -0.028(9) 0.000(9)
C22 0.162(18) 0.104(12) 0.193(19) -0.065(13) -0.013(15) -0.006(13)
C23 0.128(13) 0.083(9) 0.110(11) -0.005(9) 0.000(9) 0.021(9)
C24 0.053(5) 0.096(9) 0.069(5) -0.006(7) 0.000(4) -0.014(6)
C25 0.039(4) 0.128(7) 0.082(5) -0.012(5) 0.008(4) 0.013(4)
C26 0.054(4) 0.166(9) 0.089(5) -0.038(6) 0.008(4) 0.009(6)
C27 0.069(5) 0.185(9) 0.108(6) -0.047(7) 0.007(5) 0.028(6)
C28 0.066(5) 0.180(9) 0.122(6) -0.037(7) 0.001(5) 0.034(6)
C29 0.055(4) 0.145(8) 0.105(5) -0.021(6) -0.010(4) 0.017(5)
C30 0.036(4) 0.116(7) 0.077(5) -0.005(5) -0.005(3) 0.006(4)
C31 0.031(5) 0.081(6) 0.071(6) 0.012(5) -0.009(4) -0.011(5)
C32 0.071(7) 0.075(6) 0.042(4) 0.004(4) -0.003(4) -0.028(5)
C33 0.046(5) 0.066(6) 0.070(6) 0.007(5) 0.011(4) -0.003(4)
C34 0.066(7) 0.076(8) 0.099(8) 0.008(7) 0.015(6) -0.007(6)
C35 0.066(8) 0.081(8) 0.141(12) 0.007(9) 0.022(7) 0.000(6)
C36 0.063(7) 0.089(9) 0.111(10) 0.030(8) 0.012(6) 0.005(6)
C37 0.055(6) 0.100(9) 0.073(7) 0.012(7) 0.009(5) -0.013(6)
C38 0.039(5) 0.082(7) 0.061(6) 0.011(5) 0.000(4) -0.007(5)
O2 0.091(6) 0.126(7) 0.093(6) -0.027(5) -0.023(4) -0.035(5)
N2 0.050(4) 0.049(4) 0.056(4) 0.004(3) 0.004(3) -0.005(3)
O3 0.048(3) 0.090(5) 0.053(3) -0.004(3) -0.005(2) -0.010(3)
N3 0.063(6) 0.076(6) 0.071(5) -0.019(4) 0.005(4) 0.008(4)
O4 0.074(4) 0.141(6) 0.077(4) 0.006(7) -0.035(3) -0.008(7)
N4 0.052(5) 0.069(5) 0.052(4) -0.002(4) 0.002(3) -0.002(4)
C1S 0.183(14) 0.327(14) 0.246(17) 0.019(16) 0.006(13) -0.015(15)
Cl1 0.130(9) 0.319(12) 0.130(8) 0.054(11) 0.017(6) 0.009(10)
Cl2 0.178(12) 0.326(14) 0.257(15) 0.014(13) -0.001(10) -0.042(11)
C1SA 0.194(13) 0.331(14) 0.258(15) -0.001(14) 0.003(12) -0.011(14)
Cl1A 0.219(13) 0.338(13) 0.238(14) 0.015(12) 0.000(10) -0.004(12)
Cl2A 0.208(13) 0.308(14) 0.252(15) -0.017(13) -0.003(10) -0.016(12)

loop_
_atom_type_symbol
_atom_type_description
_atom_type_scat_dispersion_real
_atom_type_scat_dispersion_imag
_atom_type_scat_source
C C 0.0033 0.0016 'International Tables Vol C Tables 4.2.6.8 and 6.1.1.4'
B B 0.0013 0.0007 'International Tables Vol C Tables 4.2.6.8 and 6.1.1.4'
F F 0.0171 0.0103 'International Tables Vol C Tables 4.2.6.8 and 6.1.1.4'
N N 0.0061 0.0033 'International Tables Vol C Tables 4.2.6.8 and 6.1.1.4'
P P 0.1023 0.0942 'International Tables Vol C Tables 4.2.6.8 and 6.1.1.4'
O O 0.0106 0.0060 'International Tables Vol C Tables 4.2.6.8 and 6.1.1.4'
Cl Cl 0.1484 0.1585 'International Tables Vol C Tables 4.2.6.8 and 6.1.1.4'
Rh Rh -1.1178 0.9187 'International Tables Vol C Tables 4.2.6.8 and 6.1.1.4'
H H 0.0000 0.0000 'International Tables Vol C Tables 4.2.6.8 and 6.1.1.4'

loop_
_geom_angle_atom_site_label_1
_geom_angle_atom_site_label_2
_geom_angle_atom_site_label_3
_geom_angle
P2 Rh1 P1 92.52(9)
P2 Rh1 C12 145.6(3)
P1 Rh1 C12 90.4(2)
P2 Rh1 C32 89.5(2)
P1 Rh1 C32 147.2(3)
C12 Rh1 C32 105.9(3)
P2 Rh1 C31 88.2(2)
P1 Rh1 C31 178.3(3)
C12 Rh1 C31 88.1(3)
C32 Rh1 C31 34.4(3)
P2 Rh1 C13 179.0(3)
P1 Rh1 C13 86.5(2)
C12 Rh1 C13 34.3(4)
C32 Rh1 C13 91.3(4)
C31 Rh1 C13 92.8(3)
N1 P1 O1 96.7(4)
N1 P1 N2 104.3(4)
O1 P1 N2 100.8(4)
N1 P1 Rh1 118.8(3)
O1 P1 Rh1 120.9(3)
N2 P1 Rh1 112.5(3)
N3 P2 O3 95.8(4)
N3 P2 N4 103.2(4)
O3 P2 N4 99.7(4)
N3 P2 Rh1 120.5(4)
O3 P2 Rh1 121.3(2)
N4 P2 Rh1 112.9(3)
C10 C11 C6 115.7(9)
C10 C11 C12 121.4(9)
C6 C11 C12 122.8(9)
F1A B1 F3A 127(2)
F1A B1 F2A 106(2)
F3A B1 F2A 114(3)
F1A B1 F4A 103(2)
F3A B1 F4A 104(2)
F2A B1 F4A 98(3)
F1A B1 F2 131.4(18)
F3A B1 F2 93.6(18)
F2A B1 F2 25.7(18)
F4A B1 F2 88.6(16)
F1A B1 F4 109.8(19)
F3A B1 F4 57.7(16)
F2A B1 F4 139(2)
F4A B1 F4 53.6(13)
F2 B1 F4 114.8(11)
F1A B1 F3 80.9(19)
F3A B1 F3 58.0(17)
F2A B1 F3 102(3)
F4A B1 F3 157.2(15)
F2 B1 F3 105.6(12)
F4 B1 F3 103.8(10)
F1A B1 F1 30.4(16)
F3A B1 F1 155.5(17)
F2A B1 F1 88(2)
F4A B1 F1 81.4(15)
F2 B1 F1 110.5(10)
F4 B1 F1 112.6(10)
F3 B1 F1 109.0(10)
C5 O1 P1 111.0(6)
C1 N1 C4 110.7(8)
C1 N1 P1 110.9(7)
C4 N1 P1 123.7(6)
N1 C1 C5 107.0(8)
N1 C1 C2 104.0(10)
C5 C1 C2 112.9(11)
N1 C1 H1A 110.9
C5 C1 H1A 110.9
C2 C1 H1A 110.9
C3 C2 C1 108.8(11)
C3 C2 H2A 109.9
C1 C2 H2A 109.9
C3 C2 H2B 109.9
C1 C2 H2B 109.9
H2A C2 H2B 108.3
C2 C3 C4 112.2(13)
C2 C3 H3A 109.2
C4 C3 H3A 109.2
C2 C3 H3B 109.2
C4 C3 H3B 109.2
H3A C3 H3B 107.9
C3 C4 N1 103.5(11)
C3 C4 H4A 111.1
N1 C4 H4A 111.1
C3 C4 H4B 111.1
N1 C4 H4B 111.1
H4A C4 H4B 109.0
O2 C5 O1 119.0(12)
O2 C5 C1 128.6(11)
O1 C5 C1 112.4(8)
C7 C6 C11 121.4(8)
C7 C6 N2 117.2(8)
C11 C6 N2 121.3(8)
C6 C7 C8 119.0(9)
C6 C7 H7 120.5
C8 C7 H7 120.5
C9 C8 C7 120.1(10)
C9 C8 H8 119.9
C7 C8 H8 119.9
C10 C9 C8 119.6(10)
C10 C9 H9 120.2
C8 C9 H9 120.2
C9 C10 C11 124.1(11)
C9 C10 H10 118.0
C11 C10 H10 118.0
C13 C12 C11 130.0(9)
C13 C12 Rh1 75.4(5)
C11 C12 Rh1 108.3(6)
C13 C12 H12 112.0
C11 C12 H12 112.0
Rh1 C12 H12 112.0
C12 C13 C14 123.2(13)
C12 C13 Rh1 70.3(4)
C14 C13 Rh1 117.0(5)
C12 C13 H13 113.2
C14 C13 H13 113.2
Rh1 C13 H13 113.2
C15 C14 C19 118.2(9)
C15 C14 C13 118.0(10)
C19 C14 C13 123.3(11)
C14 C15 C16 119.7(10)
C14 C15 H15 120.1
C16 C15 H15 120.1
C17 C16 C15 119.2(11)
C17 C16 H16 120.4
C15 C16 H16 120.4
C18 C17 C16 123.1(10)
C18 C17 H17 118.5
C16 C17 H17 118.5
C17 C18 C19 119.3(10)
C17 C18 H18 120.4
C19 C18 H18 120.4
C18 C19 C14 120.5(9)
C18 C19 N2 119.1(8)
C14 C19 N2 120.3(8)
N3 C20 C24 107.6(9)
N3 C20 C21 105.7(10)
C24 C20 C21 113.5(10)
N3 C20 H20 110.0
C24 C20 H20 110.0
C21 C20 H20 110.0
C22 C21 C20 101.2(11)
C22 C21 H21A 111.5
C20 C21 H21A 111.5
C22 C21 H21B 111.5
C20 C21 H21B 111.5
H21A C21 H21B 109.3
C21 C22 C23 108.3(13)
C21 C22 H22A 110.0
C23 C22 H22A 110.0
C21 C22 H22B 110.0
C23 C22 H22B 110.0
H22A C22 H22B 108.4
N3 C23 C22 105.0(13)
N3 C23 H23A 110.7
C22 C23 H23A 110.7
N3 C23 H23B 110.7
C22 C23 H23B 110.7
H23A C23 H23B 108.8
O4 C24 O3 122.9(12)
O4 C24 C20 127.6(11)
O3 C24 C20 109.5(8)
C26 C25 C30 120.3(10)
C26 C25 N4 117.2(9)
C30 C25 N4 122.3(8)
C25 C26 C27 118.4(11)
C25 C26 H26 120.8
C27 C26 H26 120.8
C28 C27 C26 121.6(12)
C28 C27 H27 119.2
C26 C27 H27 119.2
C27 C28 C29 119.7(12)
C27 C28 H28 120.1
C29 C28 H28 120.1
C28 C29 C30 122.8(11)
C28 C29 H29 118.6
C30 C29 H29 118.6
C29 C30 C25 116.9(9)
C29 C30 C31 121.2(9)
C25 C30 C31 121.9(8)
C32 C31 C30 127.7(9)
C32 C31 Rh1 71.4(5)
C30 C31 Rh1 113.3(6)
C32 C31 H31 112.4
C30 C31 H31 112.4
Rh1 C31 H31 112.4
C31 C32 C33 127.0(9)
C31 C32 Rh1 74.2(5)
C33 C32 Rh1 112.0(6)
C31 C32 H32 112.4
C33 C32 H32 112.4
Rh1 C32 H32 112.4
C38 C33 C34 118.4(10)
C38 C33 C32 124.2(9)
C34 C33 C32 117.4(10)
C33 C34 C35 118.3(12)
C33 C34 H34 120.8
C35 C34 H34 120.8
C36 C35 C34 121.9(12)
C36 C35 H35 119.1
C34 C35 H35 119.1
C35 C36 C37 120.3(12)
C35 C36 H36 119.8
C37 C36 H36 119.8
C38 C37 C36 117.7(12)
C38 C37 H37 121.2
C36 C37 H37 121.2
C33 C38 C37 123.3(11)
C33 C38 N4 120.5(9)
C37 C38 N4 116.0(10)
C19 N2 C6 113.2(7)
C19 N2 P1 112.5(5)
C6 N2 P1 111.4(5)
C24 O3 P2 113.4(6)
C20 N3 C23 110.4(10)
C20 N3 P2 111.4(7)
C23 N3 P2 129.5(9)
C25 N4 C38 114.5(8)
C25 N4 P2 109.5(7)
C38 N4 P2 112.2(6)
Cl2 C1S Cl1 112.2(17)
Cl2 C1S H1SA 109.2
Cl1 C1S H1SA 109.2
Cl2 C1S H1SB 109.2
Cl1 C1S H1SB 109.2
H1SA C1S H1SB 107.9
Cl1A C1SA Cl2A 113.9(2)
Cl1A C1SA H1SC 108.8
Cl2A C1SA H1SC 108.8
Cl1A C1SA H1SD 108.8
Cl2A C1SA H1SD 108.8
H1SC C1SA H1SD 107.7

loop_
_geom_bond_atom_site_label_1
_geom_bond_atom_site_label_2
_geom_bond_distance
Rh1 P2 2.184(2)
Rh1 P1 2.185(2)
Rh1 C12 2.320(8)
Rh1 C32 2.324(9)
Rh1 C31 2.359(8)
Rh1 C13 2.385(7)
P1 N1 1.640(8)
P1 O1 1.656(6)
P1 N2 1.703(7)
P2 N3 1.638(9)
P2 O3 1.641(6)
P2 N4 1.715(8)
C11 C10 1.401(14)
C11 C6 1.405(12)
C11 C12 1.458(14)
B1 F1A 1.340(2)
B1 F3A 1.340(2)
B1 F2A 1.341(2)
B1 F4A 1.341(2)
B1 F2 1.341(2)
B1 F4 1.342(2)
B1 F3 1.342(2)
B1 F1 1.342(2)
O1 C5 1.397(13)
N1 C1 1.468(12)
N1 C4 1.503(14)
C1 C5 1.486(16)
C1 C2 1.537(18)
C1 H1A 0.9800
C2 C3 1.38(2)
C2 H2A 0.9700
C2 H2B 0.9700
C3 C4 1.488(18)
C3 H3A 0.9700
C3 H3B 0.9700
C4 H4A 0.9700
C4 H4B 0.9700
C5 O2 1.217(12)
C6 C7 1.390(13)
C6 N2 1.460(10)
C7 C8 1.406(14)
C7 H7 0.9300
C8 C9 1.368(16)
C8 H8 0.9300
C9 C10 1.345(16)
C9 H9 0.9300
C10 H10 0.9300
C12 C13 1.391(16)
C12 H12 0.9800
C13 C14 1.475(11)
C13 H13 0.9800
C14 C15 1.402(15)
C14 C19 1.420(14)
C15 C16 1.410(16)
C15 H15 0.9300
C16 C17 1.370(15)
C16 H16 0.9300
C17 C18 1.343(14)
C17 H17 0.9300
C18 C19 1.394(12)
C18 H18 0.9300
C19 N2 1.449(11)
C20 N3 1.451(12)
C20 C24 1.532(17)
C20 C21 1.542(18)
C20 H20 0.9800
C21 C22 1.49(2)
C21 H21A 0.9700
C21 H21B 0.9700
C22 C23 1.50(2)
C22 H22A 0.9700
C22 H22B 0.9700
C23 N3 1.453(17)
C23 H23A 0.9700
C23 H23B 0.9700
C24 O4 1.184(11)
C24 O3 1.380(12)
C25 C26 1.388(14)
C25 C30 1.423(14)
C25 N4 1.447(12)
C26 C27 1.422(16)
C26 H26 0.9300
C27 C28 1.336(18)
C27 H27 0.9300
C28 C29 1.362(16)
C28 H28 0.9300
C29 C30 1.399(14)
C29 H29 0.9300
C30 C31 1.451(13)
C31 C32 1.383(14)
C31 H31 0.9800
C32 C33 1.485(13)
C32 H32 0.9800
C33 C38 1.374(14)
C33 C34 1.394(15)
C34 C35 1.408(17)
C34 H34 0.9300
C35 C36 1.353(17)
C35 H35 0.9300
C36 C37 1.388(18)
C36 H36 0.9300
C37 C38 1.384(15)
C37 H37 0.9300
C38 N4 1.477(14)
C1S Cl2 1.700(2)
C1S Cl1 1.700(2)
C1S H1SA 0.9700
C1S H1SB 0.9700
C1SA Cl1A 1.700(2)
C1SA Cl2A 1.700(2)
C1SA H1SC 0.9700
C1SA H1SD 0.9700
